data_2236014
loop_
_publ_author_name
'Warsink, Stefan'
'Roodt, Andreas'

_publ_section_title
;
 <i>trans</i>-Bis[1-(2-benzamidoethyl)-3-(2,4,6-trimethylphenyl)imidazol-2-ylidene]dichloridopalladium(II)
;
_journal_coeditor_code WM2660
_journal_issue 8
_journal_name_full 'Acta Crystallographica Section E'
_journal_page_first m1075
_journal_page_last m1076
_journal_paper_doi 10.1107/S1600536812031868
_journal_volume 68
_journal_year 2012
_chemical_formula_iupac '[Pd Cl2 (C21 H23 N3 O)2]'
_chemical_formula_moiety 'C42 H46 Cl2 N6 O2 Pd'
_chemical_formula_sum 'C42 H46 Cl2 N6 O2 Pd'
_chemical_formula_weight 844.15
_chemical_name_systematic
;
<i>trans</i>-Bis[1-(2-benzamidoethyl)-3-(2,4,6-trimethylphenyl)imidazol-
2-ylidene]dichloridopalladium(II)
;
_space_group_IT_number 14
_symmetry_cell_setting monoclinic
_symmetry_space_group_name_Hall '-P 2ybc'
_symmetry_space_group_name_H-M 'P 1 21/c 1'
_atom_sites_solution_hydrogens geom
_atom_sites_solution_primary direct
_atom_sites_solution_secondary difmap
_audit_creation_method 'WinGX routine CIF_UPDATE'
_cell_angle_alpha 90.000
_cell_angle_beta 113.3098(10)
_cell_angle_gamma 90.000
_cell_formula_units_Z 2
_cell_length_a 12.594(4)
_cell_length_b 11.736(4)
_cell_length_c 14.403(4)
_cell_measurement_reflns_used 9963
_cell_measurement_temperature 100(2)
_cell_measurement_theta_max 28.25
_cell_measurement_theta_min 2.47
_cell_volume 1955.1(11)
_computing_cell_refinement 'SAINT-Plus (Bruker, 2007)'
_computing_data_collection 'APEX2 (Bruker, 2007)'
_computing_data_reduction 'SAINT-Plus (Bruker, 2007)'
_computing_molecular_graphics '<i>Mercury</i> (Macrae <i>et al.</i>, 2008)'
_computing_publication_material 'WinGX (Farrugia, 1999)'
_computing_structure_refinement 'SHELXL97 (Sheldrick, 2008)'
_computing_structure_solution 'SIR97 (Altomare <i>et al.</i>, 1999)'
_diffrn_ambient_temperature 100(2)
_diffrn_measured_fraction_theta_full 0.997
_diffrn_measured_fraction_theta_max 0.997
_diffrn_measurement_device_type 'Bruker X8 APEXII KappaCCD'
_diffrn_measurement_method '\f and \w scans'
_diffrn_radiation_monochromator graphite
_diffrn_radiation_source 'sealed tube'
_diffrn_radiation_type MoK\a
_diffrn_radiation_wavelength 0.71073
_diffrn_reflns_av_R_equivalents 0.0248
_diffrn_reflns_limit_h_max 16
_diffrn_reflns_limit_h_min -15
_diffrn_reflns_limit_k_max 15
_diffrn_reflns_limit_k_min -15
_diffrn_reflns_limit_l_max 19
_diffrn_reflns_limit_l_min -19
_diffrn_reflns_number 28432
_diffrn_reflns_theta_full 28.31
_diffrn_reflns_theta_max 28.31
_diffrn_reflns_theta_min 1.76
_exptl_absorpt_coefficient_mu 0.656
_exptl_absorpt_correction_T_max 0.849
_exptl_absorpt_correction_T_min 0.640
_exptl_absorpt_correction_type multi-scan
_exptl_absorpt_process_details '(<i>SADABS</i>; Bruker, 2007)'
_exptl_crystal_colour colourless
_exptl_crystal_density_diffrn 1.434
_exptl_crystal_density_method 'not measured'
_exptl_crystal_description plate
_exptl_crystal_F_000 872
_exptl_crystal_size_max 0.73
_exptl_crystal_size_mid 0.58
_exptl_crystal_size_min 0.25
_refine_diff_density_max 0.365
_refine_diff_density_min -0.426
_refine_ls_extinction_method none
_refine_ls_goodness_of_fit_ref 1.03
_refine_ls_hydrogen_treatment mixed
_refine_ls_matrix_type full
_refine_ls_number_constraints 0
_refine_ls_number_parameters 248
_refine_ls_number_reflns 4845
_refine_ls_number_restraints 0
_refine_ls_restrained_S_all 1.03
_refine_ls_R_factor_all 0.0235
_refine_ls_R_factor_gt 0.0208
_refine_ls_shift/su_max 0.001
_refine_ls_shift/su_mean 0
_refine_ls_structure_factor_coef Fsqd
_refine_ls_weighting_details 'calc w=1/[\s^2^(Fo^2^)+(0.0252P)^2^+1.2060P] where P=(Fo^2^+2Fc^2^)/3'
_refine_ls_weighting_scheme calc
_refine_ls_wR_factor_ref 0.0553
_reflns_number_gt 4441
_reflns_number_total 4845
_reflns_threshold_expression >2\s(I)
_cod_data_source_file wm2660.cif
_cod_data_source_block I
_cod_original_cell_volume 1955.0(10)
_cod_original_sg_symbol_H-M 'P 21/c'
_cod_database_code 2236014
_cod_database_fobs_code 2236014

loop_
_symmetry_equiv_pos_as_xyz
'x, y, z'
'-x, y+1/2, -z+1/2'
'-x, -y, -z'
'x, -y-1/2, z-1/2'

loop_
_atom_site_type_symbol
_atom_site_label
_atom_site_fract_x
_atom_site_fract_y
_atom_site_fract_z
_atom_site_U_iso_or_equiv
_atom_site_adp_type
_atom_site_calc_flag
_atom_site_refinement_flags
_atom_site_occupancy
C C01 0.93466(11) 0.12682(11) 0.89676(9) 0.0151(2) Uani d . 1
C C02 0.83145(13) 0.21976(12) 0.75160(10) 0.0225(3) Uani d . 1
H H02 0.7778 0.2338 0.6844 0.027 Uiso calc R 1
C C03 0.90016(13) 0.29692(13) 0.81658(10) 0.0237(3) Uani d . 1
H H03 0.905 0.3758 0.8041 0.028 Uiso calc R 1
C C04 0.79774(13) 0.00921(12) 0.75366(10) 0.0195(3) Uani d . 1
H H04A 0.855 -0.0393 0.7411 0.023 Uiso calc R 1
H H04B 0.7351 0.0269 0.6874 0.023 Uiso calc R 1
C C05 0.74689(12) -0.05763(12) 0.81778(10) 0.0204(3) Uani d . 1
H H05A 0.687 -0.1103 0.7731 0.025 Uiso calc R 1
H H05B 0.8089 -0.1045 0.8673 0.025 Uiso calc R 1
C C06 0.60980(12) 0.08742(13) 0.82388(10) 0.0207(3) Uani d . 1
C C07 0.57994(12) 0.16735(13) 0.89085(10) 0.0204(3) Uani d . 1
C C08 0.54646(13) 0.27752(14) 0.85645(11) 0.0269(3) Uani d . 1
H H08 0.5419 0.2997 0.7915 0.032 Uiso calc R 1
C C09 0.51965(15) 0.35543(15) 0.91642(13) 0.0336(4) Uani d . 1
H H09 0.4984 0.4312 0.8932 0.04 Uiso calc R 1
C C10 0.52404(14) 0.32240(17) 1.01020(12) 0.0345(4) Uani d . 1
H H10 0.5057 0.3756 1.0513 0.041 Uiso calc R 1
C C11 0.55517(13) 0.21202(16) 1.04414(11) 0.0305(4) Uani d . 1
H H11 0.5565 0.1894 1.1079 0.037 Uiso calc R 1
C C12 0.58435(12) 0.13441(14) 0.98548(10) 0.0240(3) Uani d . 1
H H12 0.6072 0.0592 1.0096 0.029 Uiso calc R 1
C C13 1.04514(12) 0.29318(11) 0.99505(9) 0.0169(2) Uani d . 1
C C14 1.16210(12) 0.29244(11) 1.01144(10) 0.0189(3) Uani d . 1
C C15 1.23975(12) 0.34349(12) 1.09968(11) 0.0205(3) Uani d . 1
H H15 1.3197 0.3448 1.1123 0.025 Uiso calc R 1
C C16 1.20260(12) 0.39272(12) 1.16990(10) 0.0201(3) Uani d . 1
C C17 1.08462(12) 0.39442(11) 1.14869(10) 0.0191(3) Uani d . 1
H H17 1.0589 0.4282 1.1961 0.023 Uiso calc R 1
C C18 1.00316(12) 0.34792(11) 1.05991(10) 0.0175(3) Uani d . 1
C C19 1.20317(13) 0.23864(13) 0.93643(11) 0.0254(3) Uani d . 1
H H19A 1.2861 0.253 0.9574 0.038 Uiso calc R 1
H H19B 1.1608 0.2717 0.8693 0.038 Uiso calc R 1
H H19C 1.1893 0.1563 0.9339 0.038 Uiso calc R 1
C C20 1.28891(13) 0.44417(14) 1.26630(11) 0.0269(3) Uani d . 1
H H20A 1.2478 0.4878 1.2998 0.04 Uiso calc R 1
H H20B 1.3412 0.4948 1.2503 0.04 Uiso calc R 1
H H20C 1.3337 0.3833 1.3113 0.04 Uiso calc R 1
C C21 0.87535(12) 0.36035(12) 1.03310(10) 0.0212(3) Uani d . 1
H H21A 0.863 0.3995 1.0881 0.032 Uiso calc R 1
H H21B 0.8395 0.2847 1.023 0.032 Uiso calc R 1
H H21C 0.8404 0.4049 0.9708 0.032 Uiso calc R 1
N N1 0.85384(10) 0.11576(10) 0.80130(8) 0.0165(2) Uani d . 1
N N2 0.96271(10) 0.23883(9) 0.90550(8) 0.0167(2) Uani d . 1
N N3 0.69588(11) 0.01305(10) 0.87193(9) 0.0197(2) Uani d . 1
O O1 0.55957(10) 0.09075(10) 0.73122(7) 0.0289(2) Uani d . 1
Cl Cl1 1.09679(3) -0.06511(3) 0.90286(2) 0.01787(7) Uani d . 1
Pd Pd1 1 0 1 0.01239(4) Uani d S 1
H H1 0.7338(16) 0.0244(15) 0.9304(15) 0.023(4) Uiso d . 1

loop_
_atom_site_aniso_label
_atom_site_aniso_U_11
_atom_site_aniso_U_22
_atom_site_aniso_U_33
_atom_site_aniso_U_12
_atom_site_aniso_U_13
_atom_site_aniso_U_23
C01 0.0188(6) 0.0141(6) 0.0136(5) 0.0012(5) 0.0077(5) -0.0003(4)
C02 0.0312(7) 0.0195(7) 0.0146(6) 0.0054(6) 0.0068(5) 0.0044(5)
C03 0.0368(8) 0.0166(7) 0.0163(6) 0.0037(6) 0.0091(6) 0.0055(5)
C04 0.0233(7) 0.0188(7) 0.0146(6) -0.0007(5) 0.0056(5) -0.0040(5)
C05 0.0229(7) 0.0169(7) 0.0188(6) -0.0006(5) 0.0053(5) -0.0006(5)
C06 0.0210(6) 0.0232(7) 0.0164(6) -0.0015(5) 0.0058(5) 0.0010(5)
C07 0.0175(6) 0.0260(7) 0.0143(6) -0.0009(5) 0.0029(5) -0.0015(5)
C08 0.0288(7) 0.0270(8) 0.0209(7) 0.0035(6) 0.0055(6) 0.0021(6)
C09 0.0346(9) 0.0270(8) 0.0303(8) 0.0060(7) 0.0034(7) -0.0040(6)
C10 0.0276(8) 0.0436(10) 0.0253(8) 0.0059(7) 0.0029(6) -0.0146(7)
C11 0.0251(7) 0.0485(10) 0.0155(6) 0.0039(7) 0.0054(6) -0.0040(6)
C12 0.0212(7) 0.0320(8) 0.0164(6) 0.0010(6) 0.0048(5) 0.0016(6)
C13 0.0239(6) 0.0110(6) 0.0149(6) -0.0006(5) 0.0068(5) 0.0015(4)
C14 0.0256(7) 0.0125(6) 0.0211(6) -0.0006(5) 0.0119(5) 0.0004(5)
C15 0.0229(7) 0.0150(6) 0.0240(7) -0.0004(5) 0.0097(5) 0.0008(5)
C16 0.0261(7) 0.0132(6) 0.0190(6) -0.0010(5) 0.0069(5) 0.0008(5)
C17 0.0275(7) 0.0134(6) 0.0176(6) -0.0003(5) 0.0104(5) -0.0006(5)
C18 0.0247(7) 0.0117(6) 0.0172(6) -0.0001(5) 0.0093(5) 0.0024(5)
C19 0.0301(8) 0.0236(7) 0.0284(7) -0.0035(6) 0.0179(6) -0.0049(6)
C20 0.0275(7) 0.0265(8) 0.0233(7) -0.0030(6) 0.0064(6) -0.0053(6)
C21 0.0248(7) 0.0190(7) 0.0211(6) 0.0023(5) 0.0106(5) 0.0006(5)
N1 0.0216(5) 0.0157(5) 0.0122(5) 0.0019(4) 0.0066(4) 0.0005(4)
N2 0.0233(6) 0.0131(5) 0.0135(5) 0.0010(4) 0.0071(4) 0.0018(4)
N3 0.0208(6) 0.0233(6) 0.0130(5) 0.0001(5) 0.0045(5) 0.0008(4)
O1 0.0297(6) 0.0383(6) 0.0134(4) 0.0082(5) 0.0029(4) -0.0008(4)
Cl1 0.02339(15) 0.01741(15) 0.01444(13) 0.00286(12) 0.00921(11) -0.00015(11)
Pd1 0.01673(7) 0.01039(7) 0.00985(7) 0.00060(5) 0.00504(5) 0.00040(4)

loop_
_atom_type_symbol
_atom_type_description
_atom_type_scat_dispersion_real
_atom_type_scat_dispersion_imag
_atom_type_scat_source
C C 0.0033 0.0016 'International Tables Vol C Tables 4.2.6.8 and 6.1.1.4'
H H 0 0 'International Tables Vol C Tables 4.2.6.8 and 6.1.1.4'
N N 0.0061 0.0033 'International Tables Vol C Tables 4.2.6.8 and 6.1.1.4'
O O 0.0106 0.006 'International Tables Vol C Tables 4.2.6.8 and 6.1.1.4'
Cl Cl 0.1484 0.1585 'International Tables Vol C Tables 4.2.6.8 and 6.1.1.4'
Pd Pd -0.9988 1.0072 'International Tables Vol C Tables 4.2.6.8 and 6.1.1.4'

loop_
_geom_angle_atom_site_label_1
_geom_angle_atom_site_label_2
_geom_angle_atom_site_label_3
_geom_angle_site_symmetry_1
_geom_angle_site_symmetry_3
_geom_angle
_geom_angle_publ_flag
N2 C01 N1 . . 104.54(11) ?
N2 C01 Pd1 . . 128.86(10) ?
N1 C01 Pd1 . . 126.59(10) ?
C03 C02 N1 . . 106.89(12) ?
C03 C02 H02 . . 126.6 ?
N1 C02 H02 . . 126.6 ?
C02 C03 N2 . . 106.60(13) ?
C02 C03 H03 . . 126.7 ?
N2 C03 H03 . . 126.7 ?
N1 C04 C05 . . 113.17(11) ?
N1 C04 H04A . . 108.9 ?
C05 C04 H04A . . 108.9 ?
N1 C04 H04B . . 108.9 ?
C05 C04 H04B . . 108.9 ?
H04A C04 H04B . . 107.8 ?
N3 C05 C04 . . 114.26(12) ?
N3 C05 H05A . . 108.7 ?
C04 C05 H05A . . 108.7 ?
N3 C05 H05B . . 108.7 ?
C04 C05 H05B . . 108.7 ?
H05A C05 H05B . . 107.6 ?
O1 C06 N3 . . 122.72(14) ?
O1 C06 C07 . . 121.78(13) ?
N3 C06 C07 . . 115.50(12) ?
C08 C07 C12 . . 119.67(14) ?
C08 C07 C06 . . 118.15(13) ?
C12 C07 C06 . . 122.18(14) ?
C09 C08 C07 . . 120.36(15) ?
C09 C08 H08 . . 119.8 ?
C07 C08 H08 . . 119.8 ?
C10 C09 C08 . . 119.78(16) ?
C10 C09 H09 . . 120.1 ?
C08 C09 H09 . . 120.1 ?
C09 C10 C11 . . 120.16(15) ?
C09 C10 H10 . . 119.9 ?
C11 C10 H10 . . 119.9 ?
C10 C11 C12 . . 120.35(15) ?
C10 C11 H11 . . 119.8 ?
C12 C11 H11 . . 119.8 ?
C11 C12 C07 . . 119.66(15) ?
C11 C12 H12 . . 120.2 ?
C07 C12 H12 . . 120.2 ?
C14 C13 C18 . . 122.83(12) ?
C14 C13 N2 . . 119.03(12) ?
C18 C13 N2 . . 118.10(12) ?
C15 C14 C13 . . 117.61(12) ?
C15 C14 C19 . . 121.11(13) ?
C13 C14 C19 . . 121.28(12) ?
C14 C15 C16 . . 121.50(14) ?
C14 C15 H15 . . 119.3 ?
C16 C15 H15 . . 119.3 ?
C17 C16 C15 . . 118.74(13) ?
C17 C16 C20 . . 120.87(13) ?
C15 C16 C20 . . 120.39(13) ?
C16 C17 C18 . . 121.92(13) ?
C16 C17 H17 . . 119 ?
C18 C17 H17 . . 119 ?
C17 C18 C13 . . 117.17(13) ?
C17 C18 C21 . . 121.37(12) ?
C13 C18 C21 . . 121.42(12) ?
C14 C19 H19A . . 109.5 ?
C14 C19 H19B . . 109.5 ?
H19A C19 H19B . . 109.5 ?
C14 C19 H19C . . 109.5 ?
H19A C19 H19C . . 109.5 ?
H19B C19 H19C . . 109.5 ?
C16 C20 H20A . . 109.5 ?
C16 C20 H20B . . 109.5 ?
H20A C20 H20B . . 109.5 ?
C16 C20 H20C . . 109.5 ?
H20A C20 H20C . . 109.5 ?
H20B C20 H20C . . 109.5 ?
C18 C21 H21A . . 109.5 ?
C18 C21 H21B . . 109.5 ?
H21A C21 H21B . . 109.5 ?
C18 C21 H21C . . 109.5 ?
H21A C21 H21C . . 109.5 ?
H21B C21 H21C . . 109.5 ?
C01 N1 C02 . . 110.93(12) ?
C01 N1 C04 . . 125.88(11) ?
C02 N1 C04 . . 123.18(11) ?
C01 N2 C03 . . 111.05(11) ?
C01 N2 C13 . . 125.47(11) ?
C03 N2 C13 . . 123.48(12) ?
C06 N3 C05 . . 122.04(12) ?
C06 N3 H1 . . 117.2(13) ?
C05 N3 H1 . . 117.1(13) ?
C01 Pd1 C01 3_757 . 180 ?
C01 Pd1 Cl1 3_757 . 92.45(4) ?
C01 Pd1 Cl1 . . 87.55(4) y
C01 Pd1 Cl1 3_757 3_757 87.55(4) ?
C01 Pd1 Cl1 . 3_757 92.45(4) ?
Cl1 Pd1 Cl1 . 3_757 180 ?

loop_
_geom_bond_atom_site_label_1
_geom_bond_atom_site_label_2
_geom_bond_site_symmetry_2
_geom_bond_distance
_geom_bond_publ_flag
C01 N2 . 1.3541(18) ?
C01 N1 . 1.3548(16) ?
C01 Pd1 . 2.0335(14) y
C02 C03 . 1.343(2) ?
C02 N1 . 1.3864(18) ?
C02 H02 . 0.95 ?
C03 N2 . 1.3882(17) ?
C03 H03 . 0.95 ?
C04 N1 . 1.4663(18) ?
C04 C05 . 1.532(2) ?
C04 H04A . 0.99 ?
C04 H04B . 0.99 ?
C05 N3 . 1.4512(19) ?
C05 H05A . 0.99 ?
C05 H05B . 0.99 ?
C06 O1 . 1.2307(17) ?
C06 N3 . 1.3498(19) ?
C06 C07 . 1.496(2) ?
C07 C08 . 1.389(2) ?
C07 C12 . 1.3965(19) ?
C08 C09 . 1.388(2) ?
C08 H08 . 0.95 ?
C09 C10 . 1.385(3) ?
C09 H09 . 0.95 ?
C10 C11 . 1.385(3) ?
C10 H10 . 0.95 ?
C11 C12 . 1.387(2) ?
C11 H11 . 0.95 ?
C12 H12 . 0.95 ?
C13 C14 . 1.397(2) ?
C13 C18 . 1.3985(19) ?
C13 N2 . 1.4451(17) ?
C14 C15 . 1.395(2) ?
C14 C19 . 1.5085(19) ?
C15 C16 . 1.396(2) ?
C15 H15 . 0.95 ?
C16 C17 . 1.394(2) ?
C16 C20 . 1.510(2) ?
C17 C18 . 1.3955(19) ?
C17 H17 . 0.95 ?
C18 C21 . 1.506(2) ?
C19 H19A . 0.98 ?
C19 H19B . 0.98 ?
C19 H19C . 0.98 ?
C20 H20A . 0.98 ?
C20 H20B . 0.98 ?
C20 H20C . 0.98 ?
C21 H21A . 0.98 ?
C21 H21B . 0.98 ?
C21 H21C . 0.98 ?
N3 H1 . 0.797(19) ?
Cl1 Pd1 . 2.3188(6) y
Pd1 C01 3_757 2.0335(14) ?
Pd1 Cl1 3_757 2.3188(6) ?

loop_
_geom_hbond_atom_site_label_D
_geom_hbond_atom_site_label_H
_geom_hbond_atom_site_label_A
_geom_hbond_site_symmetry_A
_geom_hbond_distance_DH
_geom_hbond_distance_HA
_geom_hbond_distance_DA
_geom_hbond_angle_DHA
N3 H1 Cl1 3_757 0.797(19) 2.549(19) 3.3181(15) 162.6(17)
C09 H09 O1 2_656 0.95 2.49 3.386(2) 156.5
C10 H10 O1 4_566 0.95 2.44 3.201(2) 137.4
C19 H19C Cl1 . 0.98 2.81 3.772(2) 166.9
C21 H21B Cl1 3_757 0.98 2.78 3.567(2) 137.3

loop_
_geom_torsion_atom_site_label_1
_geom_torsion_atom_site_label_2
_geom_torsion_atom_site_label_3
_geom_torsion_atom_site_label_4
_geom_torsion_site_symmetry_4
_geom_torsion
N1 C02 C03 N2 . -0.59(16)
N1 C04 C05 N3 . 37.27(16)
O1 C06 C07 C08 . -34.5(2)
N3 C06 C07 C08 . 144.81(14)
O1 C06 C07 C12 . 145.30(15)
N3 C06 C07 C12 . -35.44(19)
C12 C07 C08 C09 . 1.3(2)
C06 C07 C08 C09 . -178.98(14)
C07 C08 C09 C10 . -1.3(2)
C08 C09 C10 C11 . 0.1(3)
C09 C10 C11 C12 . 1.3(2)
C10 C11 C12 C07 . -1.3(2)
C08 C07 C12 C11 . 0.1(2)
C06 C07 C12 C11 . -179.70(13)
C18 C13 C14 C15 . 3.7(2)
N2 C13 C14 C15 . -178.65(12)
C18 C13 C14 C19 . -176.21(13)
N2 C13 C14 C19 . 1.47(19)
C13 C14 C15 C16 . 0.6(2)
C19 C14 C15 C16 . -179.50(13)
C14 C15 C16 C17 . -2.6(2)
C14 C15 C16 C20 . 178.11(13)
C15 C16 C17 C18 . 0.4(2)
C20 C16 C17 C18 . 179.69(13)
C16 C17 C18 C13 . 3.61(19)
C16 C17 C18 C21 . -173.97(13)
C14 C13 C18 C17 . -5.72(19)
N2 C13 C18 C17 . 176.58(11)
C14 C13 C18 C21 . 171.86(12)
N2 C13 C18 C21 . -5.84(19)
N2 C01 N1 C02 . -0.38(15)
Pd1 C01 N1 C02 . -178.84(10)
N2 C01 N1 C04 . 178.29(12)
Pd1 C01 N1 C04 . -0.18(19)
C03 C02 N1 C01 . 0.62(16)
C03 C02 N1 C04 . -178.08(13)
C05 C04 N1 C01 . 51.09(18)
C05 C04 N1 C02 . -130.40(14)
N1 C01 N2 C03 . 0.00(15)
Pd1 C01 N2 C03 . 178.42(10)
N1 C01 N2 C13 . 179.11(12)
Pd1 C01 N2 C13 . -2.47(19)
C02 C03 N2 C01 . 0.38(17)
C02 C03 N2 C13 . -178.75(13)
C14 C13 N2 C01 . 85.73(17)
C18 C13 N2 C01 . -96.48(16)
C14 C13 N2 C03 . -95.26(16)
C18 C13 N2 C03 . 82.53(17)
O1 C06 N3 C05 . 9.0(2)
C07 C06 N3 C05 . -170.29(12)
C04 C05 N3 C06 . 57.45(18)
N2 C01 Pd1 Cl1 . -106.64(12)
N1 C01 Pd1 Cl1 . 71.46(11)
N2 C01 Pd1 Cl1 3_757 73.36(12)
N1 C01 Pd1 Cl1 3_757 -108.54(11)
